data_4319821
loop_
_publ_author_name
'Hideki Ohtsu'
'Shinobu Itoh'
'Shigenori Nagatomo'
'Teizo Kitagawa'
'Seiji Ogo'
'Yoshihito Watanabe'
'Shunichi Fukuzumi'

_publ_section_title
;
 Characterization of Imidazolate-Bridged Dinuclear and Mononuclear
 Hydroperoxo Complexes
;
_journal_name_full 'Inorganic Chemistry'
_journal_page_first 3200
_journal_page_last 3207
_journal_paper_doi 10.1021/ic001036v
_journal_volume 40
_journal_year 2001
_chemical_formula_sum 'C22 H21 Cl2 Cu N6 O8'
_chemical_formula_weight 631.90
_space_group_IT_number 14
_symmetry_cell_setting monoclinic
_symmetry_Int_Tables_number 14
_symmetry_space_group_name_Hall '-P 2ybc'
_symmetry_space_group_name_H-M 'P 1 21/c 1'
_cell_angle_alpha 90
_cell_angle_beta 109.92(2)
_cell_angle_gamma 90
_cell_formula_units_Z 4
_cell_length_a 14.231(5)
_cell_length_b 10.413(5)
_cell_length_c 19.402(4)
_cell_measurement_reflns_used 25
_cell_measurement_temperature 296.2
_cell_measurement_theta_max 14.8
_cell_measurement_theta_min 11.2
_cell_volume 2703.1(17)
_computing_cell_refinement 'MSC/AFC Diffractometer Control'
_computing_data_collection 'MSC/AFC Diffractometer Control'
_computing_data_reduction 'teXsan Ver. 1.10'
_computing_publication_material 'teXsan Ver. 1.10'
_computing_structure_refinement 'teXsan Ver. 1.10'
_computing_structure_solution SIR88
_diffrn_measured_fraction_theta_full 0.9205
_diffrn_measured_fraction_theta_max 0.9205
_diffrn_measurement_device_type 'Rigaku AFC5R'
_diffrn_measurement_method \w-2\q
_diffrn_radiation_type 'Mo K\a'
_diffrn_radiation_wavelength 0.7107
_diffrn_reflns_av_R_equivalents 0.044
_diffrn_reflns_limit_h_max 16
_diffrn_reflns_limit_h_min 0
_diffrn_reflns_limit_k_max 13
_diffrn_reflns_limit_k_min 0
_diffrn_reflns_limit_l_max 23
_diffrn_reflns_limit_l_min -25
_diffrn_reflns_number 5961
_diffrn_reflns_theta_full 27.50
_diffrn_reflns_theta_max 27.50
_diffrn_standards_decay_% 0.81
_diffrn_standards_interval_count 150
_diffrn_standards_number 3
_exptl_absorpt_coefficient_mu 1.062
_exptl_absorpt_correction_T_max 0.899
_exptl_absorpt_correction_T_min 0.550
_exptl_absorpt_correction_type refdelf
_exptl_absorpt_process_details '(Walker & Stuart, 1983)'
_exptl_crystal_density_diffrn 1.553
_exptl_crystal_density_method 'not measured'
_exptl_crystal_size_max 0.300
_exptl_crystal_size_mid 0.300
_exptl_crystal_size_min 0.100
_refine_diff_density_max 0.60
_refine_diff_density_min -0.36
_refine_ls_goodness_of_fit_ref 1.076
_refine_ls_hydrogen_treatment noref
_refine_ls_number_parameters 344
_refine_ls_number_reflns 5718
_refine_ls_R_factor_gt 0.0554
_refine_ls_shift/su_max 0.9400
_refine_ls_structure_factor_coef F
_refine_ls_weighting_details 'w = 1/[\s^2^(Fo) + 0.00181|Fo|^2^]'
_refine_ls_weighting_scheme calc
_refine_ls_wR_factor_ref 0.0720
_reflns_number_gt 1792
_reflns_number_total 5718
_reflns_threshold_expression F^2^>2.0\s(F^2^)
_cod_data_source_file ic001036v_2.cif
_cod_data_source_block '[Cu(MeIm(Me)2)(CH3CN)](ClO4)2'
_cod_original_cell_volume 2703(1)
_cod_original_formula_sum 'C22 H21 Cl2 Cu N6 O8 '
_cod_database_code 4319821

loop_
_symmetry_equiv_pos_as_xyz
x,y,z
-x,1/2+y,1/2-z
-x,-y,-z
x,1/2-y,1/2+z

loop_
_atom_site_label
_atom_site_type_symbol
_atom_site_fract_x
_atom_site_fract_y
_atom_site_fract_z
_atom_site_U_iso_or_equiv
_atom_site_adp_type
_atom_site_occupancy
_atom_site_calc_flag
_atom_site_refinement_flags
_atom_site_disorder_assembly
_atom_site_disorder_group
Cu(1) Cu 0.28610(8) 0.19664(10) 0.60473(6) 0.0464(3) Uani 1.00 d . . .
Cl(1) Cl 0.8632(2) 0.3634(3) 0.6408(1) 0.0672(8) Uani 1.00 d . . .
Cl(2) Cl 0.4979(2) 0.2744(3) 0.3299(1) 0.0619(8) Uani 1.00 d . . .
O(1) O 0.8796(9) 0.4783(9) 0.6792(5) 0.138(4) Uani 1.00 d . . .
O(2) O 0.8861(8) 0.2600(8) 0.6890(5) 0.127(4) Uani 1.00 d . . .
O(3) O 0.7637(6) 0.357(1) 0.5918(5) 0.123(4) Uani 1.00 d . . .
O(4) O 0.9284(7) 0.3622(8) 0.5983(5) 0.104(3) Uani 1.00 d . . .
O(5) O 0.5857(5) 0.2126(7) 0.3789(4) 0.080(2) Uani 1.00 d . . .
O(6) O 0.4460(9) 0.335(1) 0.3676(6) 0.169(5) Uani 1.00 d . . .
O(7) O 0.4402(8) 0.1852(9) 0.2818(7) 0.175(5) Uani 1.00 d . . .
O(8) O 0.5274(6) 0.3691(8) 0.2881(4) 0.098(3) Uani 1.00 d . . .
N(1) N 0.5600(6) 0.1122(7) 0.5824(4) 0.054(2) Uani 1.00 d . . .
N(2) N 0.4124(6) 0.1589(6) 0.5869(4) 0.048(2) Uani 1.00 d . . .
N(3) N 0.2773(5) 0.3384(6) 0.5317(4) 0.047(2) Uani 1.00 d . . .
N(4) N 0.2317(5) 0.3449(6) 0.6524(4) 0.044(2) Uani 1.00 d . . .
N(5) N 0.1645(5) 0.1219(7) 0.5066(4) 0.048(2) Uani 1.00 d . . .
N(6) N 0.3061(6) 0.0616(7) 0.6785(4) 0.055(2) Uani 1.00 d . . .
C(1) C 0.4933(7) 0.0893(9) 0.6157(5) 0.053(3) Uani 1.00 d . . .
C(2) C 0.5199(7) 0.2044(10) 0.5297(5) 0.055(3) Uani 1.00 d . . .
C(3) C 0.4286(7) 0.2303(9) 0.5325(5) 0.052(3) Uani 1.00 d . . .
C(4) C 0.6574(8) 0.048(1) 0.5978(6) 0.077(4) Uani 1.00 d . . .
C(5) C 0.3435(8) 0.3120(9) 0.4873(5) 0.060(3) Uani 1.00 d . . .
C(6) C 0.3104(7) 0.4535(9) 0.5773(5) 0.059(3) Uani 1.00 d . . .
C(7) C 0.2558(7) 0.4600(9) 0.6304(5) 0.054(3) Uani 1.00 d . . .
C(8) C 0.2324(8) 0.5742(9) 0.6560(6) 0.068(3) Uani 1.00 d . . .
C(9) C 0.1794(9) 0.570(1) 0.7047(7) 0.081(4) Uani 1.00 d . . .
C(10) C 0.1542(8) 0.454(1) 0.7254(6) 0.074(4) Uani 1.00 d . . .
C(11) C 0.1800(7) 0.3412(9) 0.6997(5) 0.055(3) Uani 1.00 d . . .
C(12) C 0.1514(8) 0.217(1) 0.7237(6) 0.076(4) Uani 1.00 d . . .
C(13) C 0.1703(8) 0.3478(9) 0.4835(5) 0.064(3) Uani 1.00 d . . .
C(14) C 0.1287(7) 0.2186(8) 0.4586(5) 0.048(3) Uani 1.00 d . . .
C(15) C 0.0584(7) 0.199(1) 0.3893(5) 0.062(3) Uani 1.00 d . . .
C(16) C 0.0206(8) 0.077(1) 0.3701(5) 0.070(4) Uani 1.00 d . . .
C(17) C 0.0578(8) -0.0238(10) 0.4185(6) 0.065(3) Uani 1.00 d . . .
C(18) C 0.1286(6) 0.0034(8) 0.4860(5) 0.046(3) Uani 1.00 d . . .
C(19) C 0.1733(8) -0.1059(9) 0.5384(5) 0.068(3) Uani 1.00 d . . .
C(20) C 0.3314(6) -0.0139(9) 0.7234(5) 0.048(3) Uani 1.00 d . . .
C(21) C 0.3604(9) -0.1099(9) 0.7811(5) 0.070(3) Uani 1.00 d . . .

loop_
_atom_site_aniso_label
_atom_site_aniso_U_11
_atom_site_aniso_U_22
_atom_site_aniso_U_33
_atom_site_aniso_U_12
_atom_site_aniso_U_13
_atom_site_aniso_U_23
Cu(1) 0.0576(7) 0.0406(6) 0.0413(6) -0.0001(6) 0.0172(5) 0.0059(5)
Cl(1) 0.081(2) 0.057(2) 0.063(2) 0.003(1) 0.023(1) 0.011(1)
Cl(2) 0.059(2) 0.064(2) 0.061(1) 0.008(1) 0.018(1) 0.014(1)
O(1) 0.23(1) 0.080(6) 0.099(6) 0.013(7) 0.045(7) -0.037(5)
O(2) 0.173(10) 0.092(6) 0.124(7) 0.012(6) 0.059(7) 0.074(6)
O(3) 0.074(6) 0.169(10) 0.102(6) -0.010(6) 0.001(5) 0.022(7)
O(4) 0.116(7) 0.093(6) 0.126(7) 0.004(5) 0.071(6) 0.010(5)
O(5) 0.069(5) 0.095(6) 0.069(4) 0.029(4) 0.015(4) 0.026(4)
O(6) 0.21(1) 0.21(1) 0.131(8) 0.14(1) 0.114(9) 0.092(8)
O(7) 0.133(9) 0.085(7) 0.21(1) -0.019(7) -0.068(8) -0.011(7)
O(8) 0.094(6) 0.119(7) 0.085(5) 0.002(5) 0.033(5) 0.039(5)
N(1) 0.056(5) 0.055(5) 0.052(5) -0.002(4) 0.018(4) -0.007(4)
N(2) 0.070(5) 0.042(4) 0.041(4) 0.003(4) 0.030(4) 0.008(3)
N(3) 0.055(5) 0.037(4) 0.046(4) -0.003(3) 0.013(4) 0.002(3)
N(4) 0.044(4) 0.037(4) 0.047(4) -0.005(3) 0.011(3) -0.003(3)
N(5) 0.060(5) 0.039(4) 0.044(4) -0.001(4) 0.015(4) 0.000(3)
N(6) 0.066(6) 0.049(5) 0.051(5) 0.001(4) 0.019(4) 0.004(4)
C(1) 0.053(6) 0.051(6) 0.056(6) 0.001(5) 0.018(5) 0.008(5)
C(2) 0.060(6) 0.063(6) 0.051(5) -0.002(5) 0.029(5) 0.012(5)
C(3) 0.066(7) 0.051(6) 0.047(5) -0.001(5) 0.028(5) 0.005(4)
C(4) 0.051(7) 0.084(8) 0.097(8) 0.000(6) 0.026(6) -0.002(7)
C(5) 0.077(7) 0.052(6) 0.052(5) 0.000(6) 0.024(5) 0.012(5)
C(6) 0.071(7) 0.043(6) 0.071(6) -0.019(5) 0.034(6) -0.006(5)
C(7) 0.048(6) 0.039(5) 0.067(6) -0.008(4) 0.009(5) -0.016(5)
C(8) 0.067(7) 0.045(6) 0.088(8) -0.006(5) 0.021(6) -0.009(6)
C(9) 0.073(8) 0.079(9) 0.086(8) 0.013(7) 0.021(7) -0.030(7)
C(10) 0.062(7) 0.088(9) 0.072(7) -0.008(7) 0.023(6) -0.012(7)
C(11) 0.051(6) 0.052(6) 0.053(6) 0.002(5) 0.007(5) -0.005(5)
C(12) 0.084(8) 0.073(8) 0.093(8) -0.003(6) 0.058(7) -0.002(7)
C(13) 0.073(7) 0.058(6) 0.055(6) 0.014(5) 0.014(5) 0.020(5)
C(14) 0.057(6) 0.042(5) 0.046(5) -0.001(4) 0.017(4) 0.005(4)
C(15) 0.058(6) 0.076(7) 0.047(5) 0.012(6) 0.009(5) 0.013(5)
C(16) 0.054(7) 0.093(9) 0.051(6) -0.002(6) 0.006(5) -0.008(6)
C(17) 0.056(6) 0.062(7) 0.068(7) -0.003(5) 0.012(5) -0.010(6)
C(18) 0.047(6) 0.041(5) 0.050(5) -0.001(4) 0.016(4) -0.007(4)
C(19) 0.091(8) 0.044(6) 0.063(6) 0.002(5) 0.018(6) -0.004(5)
C(20) 0.044(6) 0.047(5) 0.052(5) 0.006(4) 0.017(4) -0.004(5)
C(21) 0.105(9) 0.049(6) 0.056(6) 0.008(6) 0.026(6) 0.021(5)

loop_
_atom_type_symbol
_atom_type_description
_atom_type_scat_dispersion_real
_atom_type_scat_dispersion_imag
_atom_type_scat_source
C C 0.003 0.002
;International Tables for Crystallography
(1992, Vol. C, Tables 4.2.6.8 and 6.1.1.1)
;
H H 0.000 0.000
;International Tables for Crystallography
(1992, Vol. C, Table 6.1.1.2)
;
O O 0.011 0.006
;International Tables for Crystallography
(1992, Vol. C, Tables 4.2.6.8 and 6.1.1.1)
;
N N 0.006 0.003
;International Tables for Crystallography
(1992, Vol. C, Tables 4.2.6.8 and 6.1.1.1)
;
Cu Cu 0.320 1.265
;International Tables for Crystallography
(1992, Vol. C, Tables 4.2.6.8 and 6.1.1.1)
;
Cl Cl 0.148 0.159
;International Tables for Crystallography
(1992, Vol. C, Tables 4.2.6.8 and 6.1.1.1)
;

loop_
_geom_angle_atom_site_label_1
_geom_angle_atom_site_label_2
_geom_angle_atom_site_label_3
_geom_angle
_geom_angle_site_symmetry_1
_geom_angle_site_symmetry_2
_geom_angle_site_symmetry_3
_geom_angle_publ_flag
N(2) Cu(1) N(3) 82.3(3) . 1_555 1_555 yes
N(2) Cu(1) N(4) 136.2(3) . 1_555 1_555 yes
N(2) Cu(1) N(5) 105.5(3) . 1_555 1_555 yes
N(2) Cu(1) N(6) 94.0(3) . 1_555 1_555 yes
N(3) Cu(1) N(4) 80.0(3) . 1_555 1_555 yes
N(3) Cu(1) N(5) 79.1(3) . 1_555 1_555 yes
N(3) Cu(1) N(6) 175.4(3) . 1_555 1_555 yes
N(4) Cu(1) N(5) 109.9(3) . 1_555 1_555 yes
N(4) Cu(1) N(6) 101.1(3) . 1_555 1_555 yes
N(5) Cu(1) N(6) 104.5(3) . 1_555 1_555 yes
O(1) Cl(1) O(2) 110.5(6) . 1_555 1_555 yes
O(1) Cl(1) O(3) 110.3(7) . 1_555 1_555 yes
O(1) Cl(1) O(4) 107.0(6) . 1_555 1_555 yes
O(2) Cl(1) O(3) 111.8(6) . 1_555 1_555 yes
O(2) Cl(1) O(4) 109.3(6) . 1_555 1_555 yes
O(3) Cl(1) O(4) 107.9(6) . 1_555 1_555 yes
O(5) Cl(2) O(6) 111.1(5) . 1_555 1_555 yes
O(5) Cl(2) O(7) 109.3(5) . 1_555 1_555 yes
O(5) Cl(2) O(8) 109.1(5) . 1_555 1_555 yes
O(6) Cl(2) O(7) 111.7(9) . 1_555 1_555 yes
O(6) Cl(2) O(8) 107.9(6) . 1_555 1_555 yes
O(7) Cl(2) O(8) 107.8(7) . 1_555 1_555 yes
C(1) N(1) C(2) 107.4(8) . 1_555 1_555 yes
C(1) N(1) C(4) 126.4(8) . 1_555 1_555 yes
C(2) N(1) C(4) 126.1(8) . 1_555 1_555 yes
Cu(1) N(2) C(1) 138.7(6) . 1_555 1_555 yes
Cu(1) N(2) C(3) 115.2(6) . 1_555 1_555 yes
C(1) N(2) C(3) 105.9(8) . 1_555 1_555 yes
Cu(1) N(3) C(5) 111.5(5) . 1_555 1_555 yes
Cu(1) N(3) C(6) 104.1(5) . 1_555 1_555 yes
Cu(1) N(3) C(13) 107.0(5) . 1_555 1_555 yes
C(5) N(3) C(6) 111.0(7) . 1_555 1_555 yes
C(5) N(3) C(13) 111.1(7) . 1_555 1_555 yes
C(6) N(3) C(13) 111.8(7) . 1_555 1_555 yes
Cu(1) N(4) C(7) 110.1(6) . 1_555 1_555 yes
Cu(1) N(4) C(11) 130.4(6) . 1_555 1_555 yes
C(7) N(4) C(11) 119.4(7) . 1_555 1_555 yes
Cu(1) N(5) C(14) 109.3(5) . 1_555 1_555 yes
Cu(1) N(5) C(18) 132.8(6) . 1_555 1_555 yes
C(14) N(5) C(18) 117.7(7) . 1_555 1_555 yes
Cu(1) N(6) C(20) 170.6(8) . 1_555 1_555 yes
N(1) C(1) N(2) 111.1(8) . 1_555 1_555 yes
N(1) C(2) C(3) 105.8(8) . 1_555 1_555 yes
N(2) C(3) C(2) 109.8(8) . 1_555 1_555 yes
N(2) C(3) C(5) 116.4(8) . 1_555 1_555 yes
C(2) C(3) C(5) 133.7(8) . 1_555 1_555 yes
N(3) C(5) C(3) 108.0(7) . 1_555 1_555 yes
N(3) C(6) C(7) 108.5(7) . 1_555 1_555 yes
N(4) C(7) C(6) 115.2(8) . 1_555 1_555 yes
N(4) C(7) C(8) 122.2(9) . 1_555 1_555 yes
C(6) C(7) C(8) 122.6(9) . 1_555 1_555 yes
C(7) C(8) C(9) 118.1(10) . 1_555 1_555 yes
C(8) C(9) C(10) 119.1(10) . 1_555 1_555 yes
C(9) C(10) C(11) 121(1) . 1_555 1_555 yes
N(4) C(11) C(10) 119.7(9) . 1_555 1_555 yes
N(4) C(11) C(12) 120.5(8) . 1_555 1_555 yes
C(10) C(11) C(12) 119.7(10) . 1_555 1_555 yes
N(3) C(13) C(14) 110.6(7) . 1_555 1_555 yes
N(5) C(14) C(13) 115.9(7) . 1_555 1_555 yes
N(5) C(14) C(15) 122.6(8) . 1_555 1_555 yes
C(13) C(14) C(15) 121.5(8) . 1_555 1_555 yes
C(14) C(15) C(16) 118.6(9) . 1_555 1_555 yes
C(15) C(16) C(17) 119.4(9) . 1_555 1_555 yes
C(16) C(17) C(18) 118.1(9) . 1_555 1_555 yes
N(5) C(18) C(17) 123.4(8) . 1_555 1_555 yes
N(5) C(18) C(19) 117.5(8) . 1_555 1_555 yes
C(17) C(18) C(19) 119.0(8) . 1_555 1_555 yes
N(6) C(20) C(21) 178(1) . 1_555 1_555 yes

loop_
_geom_bond_atom_site_label_1
_geom_bond_atom_site_label_2
_geom_bond_distance
_geom_bond_site_symmetry_1
_geom_bond_site_symmetry_2
_geom_bond_publ_flag
Cu(1) N(2) 1.982(8) . . yes
Cu(1) N(3) 2.020(7) . . yes
Cu(1) N(4) 2.080(7) . . yes
Cu(1) N(5) 2.231(7) . . yes
Cu(1) N(6) 1.957(8) . . yes
Cl(1) O(1) 1.387(8) . . yes
Cl(1) O(2) 1.390(7) . . yes
Cl(1) O(3) 1.413(8) . . yes
Cl(1) O(4) 1.437(8) . . yes
Cl(2) O(5) 1.438(6) . . yes
Cl(2) O(6) 1.357(9) . . yes
Cl(2) O(7) 1.373(9) . . yes
Cl(2) O(8) 1.428(8) . . yes
N(1) C(1) 1.34(1) . . yes
N(1) C(2) 1.38(1) . . yes
N(1) C(4) 1.48(1) . . yes
N(2) C(1) 1.31(1) . . yes
N(2) C(3) 1.373(10) . . yes
N(3) C(5) 1.50(1) . . yes
N(3) C(6) 1.47(1) . . yes
N(3) C(13) 1.49(1) . . yes
N(4) C(7) 1.35(1) . . yes
N(4) C(11) 1.36(1) . . yes
N(5) C(14) 1.35(1) . . yes
N(5) C(18) 1.34(1) . . yes
N(6) C(20) 1.14(1) . . yes
C(2) C(3) 1.35(1) . . yes
C(3) C(5) 1.49(1) . . yes
C(6) C(7) 1.49(1) . . yes
C(7) C(8) 1.37(1) . . yes
C(8) C(9) 1.40(2) . . yes
C(9) C(10) 1.36(2) . . yes
C(10) C(11) 1.37(1) . . yes
C(11) C(12) 1.48(1) . . yes
C(13) C(14) 1.48(1) . . yes
C(14) C(15) 1.39(1) . . yes
C(15) C(16) 1.38(1) . . yes
C(16) C(17) 1.39(1) . . yes
C(17) C(18) 1.38(1) . . yes
C(18) C(19) 1.51(1) . . yes
C(20) C(21) 1.45(1) . . yes
